data_4072042
loop_
_publ_author_name
'Ge, Shaozhong'
'Meetsma, Auke'
'Hessen, Bart'

_publ_section_title
;
 Neutral and Cationic Rare Earth Metal Alkyl and Benzyl Compounds with the
 1,4,6-Trimethyl-6-pyrrolidin-1-yl-1,4-diazepane Ligand and Their
 Performance in the Catalytic Hydroamination/Cyclization of Aminoalkenes
;
_journal_issue 20
_journal_name_full Organometallics
_journal_page_first 5339
_journal_paper_doi 10.1021/om8005382
_journal_volume 27
_journal_year 2008
_chemical_compound_source 'see text'
_chemical_formula_moiety 'C24 H55 N3 O Sc Si2, C24 H20 B, 1.5(C7 H8)'
_chemical_formula_sum 'C58.5 H87 B N3 O Sc Si2'
_chemical_formula_weight 960.29
_chemical_name_systematic ?
_space_group_IT_number 2
_symmetry_cell_setting triclinic
_symmetry_Int_Tables_number 2
_symmetry_space_group_name_Hall '-P 1'
_symmetry_space_group_name_H-M 'P -1'
_atom_sites_solution_hydrogens geom
_atom_sites_solution_primary direct
_atom_sites_solution_secondary direct
_audit_creation_date '2006-10-23  12:10:54'
_audit_creation_method
;
 PLATON <TABLE ACC> option    (version :: 210806)
 SHELXL97-2 & Manual Editing
;
_audit_update_record
;
?

2008-05-15 # Formatted by publCIF
;
_cell_angle_alpha 78.892(4)
_cell_angle_beta 83.362(4)
_cell_angle_gamma 81.160(5)
_cell_formula_units_Z 2
_cell_length_a 13.108(4)
_cell_length_b 14.586(4)
_cell_length_c 15.371(4)
_cell_measurement_reflns_used 2642
_cell_measurement_temperature 100(1)
_cell_measurement_theta_max 27.17
_cell_measurement_theta_min 5.12
_cell_volume 2838.3(14)
_computing_cell_refinement 'SAINTPLUS, Version 6.45, (Bruker, 2006)'
_computing_data_collection 'SMART, Version 5.632, (Bruker, 2006'
_computing_data_reduction 'XPREP, Version 5.1/NT, (Bruker, 2006)'
_computing_molecular_graphics
;
 PLUTO (Meetsma, 2006)
 PLATON (Spek, 2003)
;
_computing_publication_material 'PLATON (Spek, 2003)'
_computing_structure_refinement 'SHELXL-97 (Sheldrick, 1997)'
_computing_structure_solution
;
 SIR2004 (Burla et al., 2005)
;
_diffrn_ambient_temperature 100(1)
_diffrn_detector_area_resol_mean 66.06
_diffrn_measured_fraction_theta_full 0.940
_diffrn_measured_fraction_theta_max 0.940
_diffrn_measurement_device_type
;
  Bruker Smart Apex; CCD area detector
;
_diffrn_measurement_method '\f and \w scans'
_diffrn_radiation_detector
;
  CCD area-detector
;
_diffrn_radiation_monochromator 'parallel mounted graphite'
_diffrn_radiation_source 'fine focus sealed Siemens Mo tube '
_diffrn_radiation_type MoK\a
_diffrn_radiation_wavelength 0.71073
_diffrn_reflns_av_R_equivalents 0.1116
_diffrn_reflns_av_sigmaI/netI 0.2415
_diffrn_reflns_limit_h_max 13
_diffrn_reflns_limit_h_min -15
_diffrn_reflns_limit_k_max 17
_diffrn_reflns_limit_k_min -14
_diffrn_reflns_limit_l_max 18
_diffrn_reflns_limit_l_min -18
_diffrn_reflns_number 15891
_diffrn_reflns_reduction_process
;
 Intensity data were corrected for Lorentz and polarization
  effects, decay and absorption and reduced to F~o~^2^
  using SAINT (Bruker, 2006) and SADABS (Sheldrick, 2006)
;
_diffrn_reflns_theta_full 25.00
_diffrn_reflns_theta_max 25.03
_diffrn_reflns_theta_min 2.62
_diffrn_standards_decay_% 0
_diffrn_standards_number 0
_exptl_absorpt_coefficient_mu 0.212
_exptl_absorpt_correction_T_max 0.9874
_exptl_absorpt_correction_T_min 0.9010
_exptl_absorpt_correction_type multi-scan
_exptl_absorpt_process_details '(SADABS, Sheldrick, Bruker, 2006))'
_exptl_crystal_colour colorless
_exptl_crystal_density_diffrn 1.124
_exptl_crystal_density_method 'not measured'
_exptl_crystal_description platelet
_exptl_crystal_F_000 1042
_exptl_crystal_size_max 0.44
_exptl_crystal_size_mid 0.23
_exptl_crystal_size_min 0.06
_refine_diff_density_max 0.611
_refine_diff_density_min -0.676
_refine_diff_density_rms 0.083
_refine_ls_extinction_method none
_refine_ls_goodness_of_fit_ref 0.926
_refine_ls_hydrogen_treatment constr
_refine_ls_matrix_type full
_refine_ls_number_parameters 615
_refine_ls_number_reflns 9452
_refine_ls_number_restraints 1
_refine_ls_restrained_S_all 0.926
_refine_ls_R_factor_all 0.1985
_refine_ls_R_factor_gt 0.0794
_refine_ls_shift/su_max 0.001
_refine_ls_shift/su_mean 0.000
_refine_ls_structure_factor_coef Fsqd
_refine_ls_weighting_details 'calc w=1/[\s^2^(Fo^2^)+(0.0784P)^2^+0.0P] where P=(Fo^2^+2Fc^2^)/3'
_refine_ls_weighting_scheme calc
_refine_ls_wR_factor_gt 0.1555
_refine_ls_wR_factor_ref 0.2003
_reflns_number_gt 4167
_reflns_number_total 9452
_reflns_threshold_expression I>2\s(I)
_cod_data_source_file om8005382_si_006.cif
_cod_data_source_block DATNAM
_cod_depositor_comments
;
The following automatic conversions were performed:

'_symmetry_cell_setting' value 'Triclinic' changed to 'triclinic'
according to /home/saulius/struct/CIF-dictionaries/cif_core.dic
dictionary named 'cif_core.dic' version 2.4.1 from
2010-06-29.

'_exptl_absorpt_correction_type' value 'Multi-Scan'
changed to 'multi-scan' according to
/home/saulius/struct/CIF-dictionaries/cif_core.dic dictionary named
'cif_core.dic' version 2.4.1 from 2010-06-29.

Automatic conversion script
Id: cif_fix_values 1715 2011-07-08 13:25:40Z adriana 
;
_cod_database_code 4072042
_vrn_publ_code_frame_time_sec 10.0
_vrn_publ_code_meas_time_hour 7.8

loop_
_symmetry_equiv_pos_site_id
_symmetry_equiv_pos_as_xyz
1 x,y,z
2 -x,-y,-z

loop_
_atom_site_aniso_label
_atom_site_aniso_U_11
_atom_site_aniso_U_22
_atom_site_aniso_U_33
_atom_site_aniso_U_23
_atom_site_aniso_U_13
_atom_site_aniso_U_12
Sc1 0.0211(7) 0.0136(7) 0.0187(6) -0.0023(5) -0.0019(5) -0.0064(5)
Si11 0.0288(11) 0.0248(11) 0.0233(10) 0.0039(8) 0.0026(8) -0.0020(8)
Si12 0.0227(10) 0.0224(10) 0.0246(9) -0.0017(8) -0.0023(8) -0.0039(8)
O11 0.022(2) 0.015(2) 0.021(2) -0.0018(17) -0.0041(18) -0.0056(18)
N11 0.015(3) 0.017(3) 0.027(3) -0.007(2) 0.004(2) -0.005(2)
N12 0.027(3) 0.016(3) 0.018(3) -0.007(2) 0.002(2) -0.003(2)
N13 0.024(3) 0.015(3) 0.028(3) -0.005(2) -0.006(2) -0.005(2)
C11 0.028(4) 0.018(4) 0.029(3) -0.009(3) -0.006(3) 0.004(3)
C12 0.011(3) 0.028(4) 0.028(3) -0.009(3) 0.002(3) -0.006(3)
C13 0.028(4) 0.021(4) 0.027(3) -0.008(3) 0.005(3) -0.009(3)
C14 0.048(5) 0.018(4) 0.023(3) 0.003(3) -0.001(3) -0.011(3)
C15 0.039(4) 0.016(4) 0.030(3) -0.012(3) 0.000(3) -0.011(3)
C16 0.025(4) 0.014(3) 0.032(4) -0.012(3) 0.005(3) -0.007(3)
C17 0.041(4) 0.022(4) 0.036(4) -0.011(3) 0.003(3) -0.012(3)
C18 0.028(4) 0.015(4) 0.028(3) -0.008(3) 0.003(3) -0.008(3)
C19 0.030(4) 0.033(4) 0.044(4) -0.011(3) -0.007(3) -0.013(3)
C110 0.028(4) 0.043(5) 0.061(5) -0.024(4) -0.002(4) -0.014(3)
C111 0.038(4) 0.034(4) 0.049(4) -0.008(3) 0.007(4) -0.019(3)
C112 0.038(4) 0.012(4) 0.041(4) -0.002(3) 0.004(3) -0.012(3)
C113 0.028(4) 0.017(4) 0.030(3) -0.003(3) -0.003(3) -0.005(3)
C114 0.066(6) 0.034(4) 0.040(4) 0.017(3) 0.009(4) 0.009(4)
C115 0.043(4) 0.029(4) 0.028(4) 0.004(3) 0.002(3) -0.002(3)
C116 0.042(5) 0.062(5) 0.030(4) 0.016(4) -0.007(3) -0.015(4)
C117 0.027(4) 0.016(3) 0.027(3) -0.006(3) -0.006(3) -0.010(3)
C118 0.024(4) 0.031(4) 0.034(4) -0.002(3) 0.001(3) -0.007(3)
C119 0.025(4) 0.035(4) 0.028(3) -0.002(3) 0.001(3) -0.001(3)
C120 0.030(4) 0.030(4) 0.029(4) 0.000(3) -0.007(3) 0.001(3)
C121 0.027(4) 0.023(4) 0.021(3) 0.002(3) -0.011(3) -0.009(3)
C122 0.030(4) 0.031(4) 0.019(3) -0.013(3) -0.006(3) -0.009(3)
C123 0.048(5) 0.017(4) 0.043(4) -0.008(3) -0.013(3) -0.008(3)
C124 0.046(4) 0.016(4) 0.024(3) 0.000(3) -0.008(3) -0.010(3)
C21 0.021(3) 0.012(3) 0.024(3) 0.003(3) -0.005(3) 0.001(3)
C22 0.033(4) 0.017(4) 0.021(3) -0.003(3) -0.002(3) -0.002(3)
C23 0.025(4) 0.025(4) 0.022(3) 0.000(3) 0.000(3) 0.005(3)
C24 0.018(4) 0.028(4) 0.029(4) 0.007(3) 0.004(3) -0.006(3)
C25 0.024(4) 0.025(4) 0.033(4) 0.007(3) -0.003(3) -0.006(3)
C26 0.034(4) 0.010(3) 0.019(3) 0.002(3) -0.008(3) 0.002(3)
C27 0.020(3) 0.015(3) 0.016(3) -0.005(2) 0.001(3) -0.004(3)
C28 0.024(4) 0.022(4) 0.016(3) -0.005(3) 0.003(3) -0.008(3)
C29 0.032(4) 0.023(4) 0.032(4) -0.018(3) -0.012(3) 0.002(3)
C210 0.042(5) 0.020(4) 0.028(4) 0.000(3) -0.014(3) -0.003(3)
C211 0.034(4) 0.028(4) 0.023(3) 0.005(3) 0.000(3) -0.006(3)
C212 0.034(4) 0.023(4) 0.024(3) -0.004(3) -0.004(3) -0.004(3)
C213 0.017(3) 0.018(4) 0.022(3) 0.001(3) 0.001(3) -0.005(3)
C214 0.020(4) 0.020(4) 0.028(4) -0.008(3) -0.001(3) -0.003(3)
C215 0.033(4) 0.036(4) 0.014(3) -0.007(3) -0.004(3) -0.008(3)
C216 0.022(4) 0.029(4) 0.030(4) -0.011(3) 0.003(3) -0.008(3)
C217 0.039(4) 0.012(4) 0.029(4) -0.004(3) -0.004(3) 0.001(3)
C218 0.037(4) 0.015(4) 0.018(3) 0.001(3) -0.008(3) -0.007(3)
C219 0.022(3) 0.009(3) 0.019(3) -0.004(2) 0.000(3) -0.003(3)
C220 0.028(4) 0.014(4) 0.026(3) -0.003(3) -0.005(3) -0.001(3)
C221 0.033(4) 0.017(4) 0.036(4) -0.015(3) 0.004(3) -0.006(3)
C222 0.028(4) 0.026(4) 0.033(4) -0.012(3) -0.006(3) 0.002(3)
C223 0.045(4) 0.015(4) 0.027(4) -0.008(3) -0.007(3) -0.004(3)
C224 0.032(4) 0.012(3) 0.028(3) -0.011(3) -0.003(3) -0.003(3)
B2 0.032(5) 0.010(4) 0.023(4) -0.003(3) 0.001(3) -0.004(3)
C41 0.059(12) 0.084(14) 0.064(11) -0.042(11) -0.015(9) 0.006(10)
C42 0.036(6) 0.181(12) 0.069(7) -0.089(7) -0.022(5) 0.008(7)
C43 0.043(7) 0.249(18) 0.065(8) -0.101(10) -0.012(6) 0.005(9)
C44 0.037(6) 0.214(15) 0.083(8) -0.120(9) -0.014(6) 0.024(8)
C31 0.152(10) 0.067(6) 0.052(5) -0.018(5) -0.040(6) 0.057(6)
C32 0.076(7) 0.033(5) 0.076(6) -0.010(4) -0.012(6) 0.007(5)
C33 0.045(5) 0.042(5) 0.057(5) -0.012(4) 0.002(4) -0.002(4)
C34 0.080(8) 0.056(6) 0.089(8) -0.015(5) 0.004(6) -0.001(5)
C35 0.058(7) 0.083(7) 0.101(8) -0.058(6) -0.024(6) 0.020(6)
C36 0.042(6) 0.073(7) 0.141(10) -0.051(7) -0.006(7) -0.008(5)
C37 0.061(6) 0.025(5) 0.106(8) -0.012(5) -0.006(6) -0.006(4)

loop_
_atom_site_label
_atom_site_type_symbol
_atom_site_thermal_displace_type
_atom_site_fract_x
_atom_site_fract_y
_atom_site_fract_z
_atom_site_occupancy
_atom_site_U_iso_or_equiv
Sc1 Sc Uani 0.34678(8) 0.19164(7) 0.25009(7) 1.000 0.0174(4)
Si11 Si Uani 0.35456(13) 0.31241(12) -0.00610(11) 1.000 0.0273(6)
Si12 Si Uani 0.58906(13) 0.03378(12) 0.20052(10) 1.000 0.0235(6)
O11 O Uani 0.2578(3) 0.0822(2) 0.2269(2) 1.000 0.0190(12)
N11 N Uani 0.1819(3) 0.2889(3) 0.2790(3) 1.000 0.0194(17)
N12 N Uani 0.2799(3) 0.1649(3) 0.4079(3) 1.000 0.0201(17)
N13 N Uani 0.3879(3) 0.3257(3) 0.3011(3) 1.000 0.0216(17)
C11 C Uani 0.1271(4) 0.3357(4) 0.1987(3) 1.000 0.025(2)
C12 C Uani 0.1126(4) 0.2235(4) 0.3346(3) 1.000 0.0217(19)
C13 C Uani 0.1651(4) 0.1653(4) 0.4160(3) 1.000 0.025(2)
C14 C Uani 0.3259(5) 0.0780(4) 0.4681(3) 1.000 0.030(2)
C15 C Uani 0.3045(5) 0.2480(4) 0.4429(4) 1.000 0.027(2)
C16 C Uani 0.3008(4) 0.3396(4) 0.3736(4) 1.000 0.023(2)
C17 C Uani 0.3102(5) 0.4202(4) 0.4231(4) 1.000 0.032(2)
C18 C Uani 0.1993(4) 0.3631(4) 0.3295(4) 1.000 0.023(2)
C19 C Uani 0.4948(5) 0.3126(4) 0.3335(4) 1.000 0.034(2)
C110 C Uani 0.5655(5) 0.3317(5) 0.2488(4) 1.000 0.041(3)
C111 C Uani 0.5039(5) 0.4146(4) 0.1906(4) 1.000 0.040(2)
C112 C Uani 0.3885(5) 0.4093(4) 0.2251(4) 1.000 0.030(2)
C113 C Uani 0.3829(4) 0.2415(4) 0.1044(3) 1.000 0.025(2)
C114 C Uani 0.3213(6) 0.4425(4) -0.0062(4) 1.000 0.053(3)
C115 C Uani 0.4708(5) 0.3029(4) -0.0891(4) 1.000 0.035(2)
C116 C Uani 0.2440(5) 0.2731(5) -0.0519(4) 1.000 0.047(3)
C117 C Uani 0.4924(4) 0.0867(4) 0.2808(3) 1.000 0.0220(19)
C118 C Uani 0.6917(4) -0.0557(4) 0.2592(4) 1.000 0.030(2)
C119 C Uani 0.6615(4) 0.1221(4) 0.1202(4) 1.000 0.030(2)
C120 C Uani 0.5256(5) -0.0309(4) 0.1309(4) 1.000 0.031(2)
C121 C Uani 0.1980(4) 0.0934(4) 0.1499(3) 1.000 0.023(2)
C122 C Uani 0.2266(5) 0.0010(4) 0.1176(3) 1.000 0.025(2)
C123 C Uani 0.2323(5) -0.0709(4) 0.2045(4) 1.000 0.035(3)
C124 C Uani 0.2575(5) -0.0157(4) 0.2725(4) 1.000 0.028(2)
H11 H Uiso 0.11617 0.28790 0.16505 1.000 0.0369
H11' H Uiso 0.16913 0.38061 0.16104 1.000 0.0369
H11" H Uiso 0.05989 0.36919 0.21747 1.000 0.0369
H12 H Uiso 0.09457 0.18040 0.29806 1.000 0.0259
H12' H Uiso 0.04756 0.26064 0.35505 1.000 0.0259
H13 H Uiso 0.13462 0.19105 0.46969 1.000 0.0296
H13' H Uiso 0.15018 0.09949 0.42422 1.000 0.0296
H14 H Uiso 0.29448 0.07802 0.52914 1.000 0.0449
H14' H Uiso 0.40087 0.07775 0.46651 1.000 0.0449
H14" H Uiso 0.31221 0.02171 0.44781 1.000 0.0449
H15 H Uiso 0.37459 0.23241 0.46422 1.000 0.0320
H15' H Uiso 0.25451 0.25870 0.49450 1.000 0.0320
H17 H Uiso 0.36420 0.39924 0.46440 1.000 0.0477
H17' H Uiso 0.24383 0.43716 0.45642 1.000 0.0477
H17" H Uiso 0.32854 0.47519 0.37986 1.000 0.0477
H18 H Uiso 0.14103 0.37041 0.37579 1.000 0.0278
H18' H Uiso 0.19947 0.42414 0.28803 1.000 0.0278
H19 H Uiso 0.51292 0.24754 0.36594 1.000 0.0408
H19' H Uiso 0.49901 0.35765 0.37312 1.000 0.0408
H110 H Uiso 0.58030 0.27583 0.21940 1.000 0.0492
H110' H Uiso 0.63172 0.34906 0.26131 1.000 0.0492
H111 H Uiso 0.51585 0.40831 0.12715 1.000 0.0474
H111' H Uiso 0.52435 0.47536 0.19712 1.000 0.0474
H112 H Uiso 0.35701 0.46809 0.24632 1.000 0.0364
H112' H Uiso 0.34885 0.40026 0.17710 1.000 0.0364
H113 H Uiso 0.45153 0.26053 0.10725 1.000 0.0300
H113' H Uiso 0.39984 0.17896 0.08628 1.000 0.0300
H114 H Uiso 0.25955 0.45366 0.03482 1.000 0.0786
H114' H Uiso 0.30744 0.47534 -0.06641 1.000 0.0786
H114" H Uiso 0.37951 0.46616 0.01290 1.000 0.0786
H115 H Uiso 0.52858 0.32541 -0.06808 1.000 0.0530
H115' H Uiso 0.45399 0.34133 -0.14659 1.000 0.0530
H115" H Uiso 0.49045 0.23688 -0.09593 1.000 0.0530
H116 H Uiso 0.26060 0.20604 -0.05574 1.000 0.0704
H116' H Uiso 0.23347 0.31001 -0.11129 1.000 0.0704
H116" H Uiso 0.18059 0.28270 -0.01232 1.000 0.0704
H117 H Uiso 0.53241 0.11748 0.31501 1.000 0.0266
H117' H Uiso 0.46769 0.03275 0.32313 1.000 0.0266
H118 H Uiso 0.73231 -0.02361 0.29063 1.000 0.0448
H118' H Uiso 0.73759 -0.08645 0.21519 1.000 0.0448
H118" H Uiso 0.65797 -0.10329 0.30202 1.000 0.0448
H119 H Uiso 0.61201 0.16879 0.08644 1.000 0.0455
H119' H Uiso 0.70974 0.08923 0.07900 1.000 0.0455
H119" H Uiso 0.70036 0.15387 0.15344 1.000 0.0455
H120 H Uiso 0.48463 -0.07580 0.16997 1.000 0.0455
H120' H Uiso 0.57906 -0.06496 0.09449 1.000 0.0455
H120" H Uiso 0.48008 0.01452 0.09195 1.000 0.0455
H121 H Uiso 0.21731 0.14641 0.10334 1.000 0.0276
H121' H Uiso 0.12265 0.10481 0.16746 1.000 0.0276
H122 H Uiso 0.29426 -0.00125 0.08141 1.000 0.0291
H122' H Uiso 0.17303 -0.01019 0.08183 1.000 0.0291
H123 H Uiso 0.16535 -0.09550 0.22270 1.000 0.0413
H123' H Uiso 0.28734 -0.12436 0.19781 1.000 0.0413
H124 H Uiso 0.20463 -0.01937 0.32411 1.000 0.0340
H124' H Uiso 0.32618 -0.04176 0.29416 1.000 0.0340
C21 C Uani 0.7073(4) 0.2508(4) 0.5416(3) 1.000 0.0199(17)
C22 C Uani 0.6805(5) 0.2916(4) 0.6189(3) 1.000 0.024(2)
C23 C Uani 0.5915(4) 0.2760(4) 0.6746(4) 1.000 0.026(2)
C24 C Uani 0.5269(4) 0.2173(4) 0.6569(4) 1.000 0.027(2)
C25 C Uani 0.5511(4) 0.1748(4) 0.5826(4) 1.000 0.029(2)
C26 C Uani 0.6405(4) 0.1909(4) 0.5268(3) 1.000 0.0217(19)
C27 C Uani 0.7668(4) 0.3884(4) 0.4111(3) 1.000 0.0167(17)
C28 C Uani 0.6657(4) 0.4363(4) 0.4243(3) 1.000 0.020(2)
C29 C Uani 0.6303(5) 0.5232(4) 0.3716(4) 1.000 0.027(2)
C210 C Uani 0.6960(5) 0.5664(4) 0.3042(4) 1.000 0.030(3)
C211 C Uani 0.7958(5) 0.5210(4) 0.2891(4) 1.000 0.030(2)
C212 C Uani 0.8302(5) 0.4352(4) 0.3409(3) 1.000 0.027(2)
C213 C Uani 0.8470(4) 0.2045(4) 0.4059(3) 1.000 0.0196(19)
C214 C Uani 0.8469(4) 0.2210(4) 0.3135(4) 1.000 0.022(2)
C215 C Uani 0.8862(4) 0.1529(4) 0.2605(4) 1.000 0.027(2)
C216 C Uani 0.9268(4) 0.0630(4) 0.3001(4) 1.000 0.026(2)
C217 C Uani 0.9255(5) 0.0414(4) 0.3909(4) 1.000 0.027(2)
C218 C Uani 0.8854(4) 0.1099(4) 0.4422(4) 1.000 0.023(2)
C219 C Uani 0.9045(4) 0.2892(4) 0.5300(3) 1.000 0.0165(17)
C220 C Uani 0.9642(4) 0.3639(4) 0.5170(4) 1.000 0.023(2)
C221 C Uani 1.0463(5) 0.3651(4) 0.5673(4) 1.000 0.028(2)
C222 C Uani 1.0733(5) 0.2891(4) 0.6350(4) 1.000 0.028(2)
C223 C Uani 1.0156(5) 0.2139(4) 0.6514(4) 1.000 0.028(2)
C224 C Uani 0.9335(4) 0.2162(4) 0.6007(3) 1.000 0.0230(19)
B2 B Uani 0.8075(5) 0.2833(4) 0.4721(4) 1.000 0.022(3)
H22 H Uiso 0.72504 0.33114 0.63309 1.000 0.0288
H23 H Uiso 0.57515 0.30589 0.72513 1.000 0.0307
H24 H Uiso 0.46618 0.20595 0.69522 1.000 0.0320
H25 H Uiso 0.50660 0.13446 0.56965 1.000 0.0340
H26 H Uiso 0.65651 0.16001 0.47690 1.000 0.0260
H28 H Uiso 0.61952 0.40877 0.47083 1.000 0.0244
H29 H Uiso 0.56116 0.55226 0.38241 1.000 0.0326
H210 H Uiso 0.67323 0.62552 0.26917 1.000 0.0362
H211 H Uiso 0.84148 0.54918 0.24254 1.000 0.0352
H212 H Uiso 0.89927 0.40665 0.32875 1.000 0.0322
H214 H Uiso 0.81869 0.28172 0.28481 1.000 0.0267
H215 H Uiso 0.88491 0.16838 0.19762 1.000 0.0327
H216 H Uiso 0.95520 0.01699 0.26469 1.000 0.0313
H217 H Uiso 0.95178 -0.02024 0.41896 1.000 0.0323
H218 H Uiso 0.88375 0.09242 0.50511 1.000 0.0276
H220 H Uiso 0.94784 0.41649 0.47139 1.000 0.0273
H221 H Uiso 1.08381 0.41756 0.55547 1.000 0.0327
H222 H Uiso 1.12948 0.28872 0.66896 1.000 0.0340
H223 H Uiso 1.03224 0.16124 0.69684 1.000 0.0336
H224 H Uiso 0.89420 0.16489 0.61481 1.000 0.0278
C31 C Uani 0.1097(8) 0.6323(6) -0.0617(5) 1.000 0.095(4)
C32 C Uani 0.1256(7) 0.6344(5) 0.0321(6) 1.000 0.063(3)
C33 C Uani 0.0577(6) 0.5997(5) 0.1002(5) 1.000 0.049(3)
C34 C Uani 0.0695(8) 0.6015(6) 0.1858(7) 1.000 0.077(4)
C35 C Uani 0.1520(8) 0.6401(7) 0.2072(7) 1.000 0.077(4)
C36 C Uani 0.2207(7) 0.6725(6) 0.1441(8) 1.000 0.081(5)
C37 C Uani 0.2095(7) 0.6718(5) 0.0520(7) 1.000 0.064(4)
H31 H Uiso 0.08140 0.57451 -0.06427 1.000 0.1416
H31' H Uiso 0.17608 0.63361 -0.09816 1.000 0.1416
H31" H Uiso 0.06095 0.68728 -0.08455 1.000 0.1416
H33 H Uiso 0.00051 0.57347 0.08690 1.000 0.0582
H34 H Uiso 0.02118 0.57636 0.23169 1.000 0.0917
H35 H Uiso 0.15868 0.64301 0.26748 1.000 0.0922
H36 H Uiso 0.27828 0.69665 0.15924 1.000 0.0971
H37 H Uiso 0.25832 0.69631 0.00618 1.000 0.0770
C41 C Uani -0.0378(12) -0.1704(9) 0.1111(10) 0.500 0.066(7)
C42 C Uani -0.0177(7) -0.0797(9) 0.0513(6) 1.000 0.087(5)
C43 C Uani -0.0665(8) 0.0011(12) 0.0774(7) 1.000 0.111(7)
C44 C Uani 0.0478(8) -0.0830(10) -0.0231(7) 1.000 0.102(6)
H41 H Uiso -0.03963 -0.21854 0.07504 0.500 0.0988
H41' H Uiso -0.10442 -0.16060 0.14643 0.500 0.0988
H41" H Uiso 0.01769 -0.19126 0.15103 0.500 0.0988
H42 H Uiso -0.03073 -0.14059 0.08907 0.500 0.1053
H43 H Uiso -0.11110 0.00022 0.13080 1.000 0.1332
H44 H Uiso 0.08028 -0.14183 -0.03708 1.000 0.1227

loop_
_atom_type_symbol
_atom_type_description
_atom_type_scat_dispersion_real
_atom_type_scat_dispersion_imag
_atom_type_scat_source
Si Si 0.0817 0.0704 'International Tables Vol C Tables 4.2.6.8 and 6.1.1.4'
Sc Sc 0.2519 0.3716 'International Tables Vol C Tables 4.2.6.8 and 6.1.1.4'
O O 0.0106 0.0060 'International Tables Vol C Tables 4.2.6.8 and 6.1.1.4'
N N 0.0061 0.0033 'International Tables Vol C Tables 4.2.6.8 and 6.1.1.4'
B B 0.0013 0.0007 'International Tables Vol C Tables 4.2.6.8 and 6.1.1.4'
H H 0.0000 0.0000 'International Tables Vol C Tables 4.2.6.8 and 6.1.1.4'
C C 0.0033 0.0016 'International Tables Vol C Tables 4.2.6.8 and 6.1.1.4'

loop_
_geom_angle_atom_site_label_1
_geom_angle_atom_site_label_2
_geom_angle_atom_site_label_3
_geom_angle
_geom_angle_site_symmetry_1
_geom_angle_site_symmetry_3
_geom_angle_publ_flag
O11 Sc1 N11 88.21(14) . . yes
O11 Sc1 N12 89.42(13) . . yes
O11 Sc1 N13 160.63(14) . . yes
O11 Sc1 C113 92.78(17) . . yes
O11 Sc1 C117 93.70(17) . . yes
N11 Sc1 N12 67.11(15) . . yes
N11 Sc1 N13 73.73(14) . . yes
N11 Sc1 C113 101.53(18) . . yes
N11 Sc1 C117 158.07(16) . . yes
N12 Sc1 N13 77.29(15) . . yes
N12 Sc1 C113 168.37(18) . . yes
N12 Sc1 C117 91.05(15) . . yes
N13 Sc1 C113 97.58(19) . . yes
N13 Sc1 C117 100.49(18) . . yes
C113 Sc1 C117 100.20(19) . . yes
C113 Si11 C114 113.9(3) . . yes
C113 Si11 C115 111.1(3) . . yes
C113 Si11 C116 111.9(3) . . yes
C114 Si11 C115 104.3(3) . . yes
C114 Si11 C116 107.4(3) . . yes
C115 Si11 C116 107.8(3) . . yes
C117 Si12 C118 111.7(2) . . yes
C117 Si12 C119 114.1(3) . . yes
C117 Si12 C120 111.0(3) . . yes
C118 Si12 C119 106.2(3) . . yes
C118 Si12 C120 106.7(3) . . yes
C119 Si12 C120 106.7(3) . . yes
Sc1 O11 C121 123.3(3) . . yes
Sc1 O11 C124 129.8(3) . . yes
C121 O11 C124 106.3(4) . . yes
Sc1 N11 C11 115.7(3) . . yes
Sc1 N11 C12 105.9(3) . . yes
Sc1 N11 C18 109.1(3) . . yes
C11 N11 C12 106.8(4) . . yes
C11 N11 C18 109.0(4) . . yes
C12 N11 C18 110.4(4) . . yes
Sc1 N12 C13 110.2(3) . . yes
Sc1 N12 C14 118.3(3) . . yes
Sc1 N12 C15 104.5(3) . . yes
C13 N12 C14 107.8(4) . . yes
C13 N12 C15 109.5(4) . . yes
C14 N12 C15 106.3(4) . . yes
Sc1 N13 C16 101.8(3) . . yes
Sc1 N13 C19 114.3(3) . . yes
Sc1 N13 C112 110.1(3) . . yes
C16 N13 C19 113.4(4) . . yes
C16 N13 C112 113.1(4) . . yes
C19 N13 C112 104.4(4) . . yes
N11 C12 C13 111.4(4) . . yes
N12 C13 C12 113.4(4) . . yes
N12 C15 C16 113.8(5) . . yes
N13 C16 C15 107.9(5) . . yes
N13 C16 C17 113.6(5) . . yes
N13 C16 C18 107.5(5) . . yes
C15 C16 C17 107.3(5) . . no
C15 C16 C18 112.3(5) . . no
C17 C16 C18 108.3(5) . . no
N11 C18 C16 113.0(5) . . yes
N13 C19 C110 103.8(5) . . yes
C19 C110 C111 104.1(5) . . no
C110 C111 C112 105.2(5) . . no
N11 C11 H11 109.00 . . no
N11 C11 H11' 110.00 . . no
N11 C11 H11" 109.00 . . no
H11 C11 H11' 110.00 . . no
H11 C11 H11" 109.00 . . no
H11' C11 H11" 109.00 . . no
N11 C12 H12 109.00 . . no
N13 C112 C111 106.3(5) . . yes
C13 C12 H12' 109.00 . . no
H12 C12 H12' 108.00 . . no
N11 C12 H12' 109.00 . . no
C13 C12 H12 109.00 . . no
N12 C13 H13 109.00 . . no
C12 C13 H13' 109.00 . . no
N12 C13 H13' 109.00 . . no
C12 C13 H13 109.00 . . no
Sc1 C113 Si11 154.1(3) . . yes
H13 C13 H13' 108.00 . . no
N12 C14 H14' 109.00 . . no
N12 C14 H14" 109.00 . . no
H14 C14 H14" 109.00 . . no
H14' C14 H14" 109.00 . . no
H14 C14 H14' 109.00 . . no
N12 C14 H14 109.00 . . no
H15 C15 H15' 108.00 . . no
C16 C15 H15' 109.00 . . no
N12 C15 H15 109.00 . . no
N12 C15 H15' 109.00 . . no
C16 C15 H15 109.00 . . no
C16 C17 H17' 109.00 . . no
C16 C17 H17" 109.00 . . no
H17 C17 H17' 109.00 . . no
C16 C17 H17 109.00 . . no
Sc1 C117 Si12 127.6(2) . . yes
H17 C17 H17" 110.00 . . no
H17' C17 H17" 110.00 . . no
N11 C18 H18' 109.00 . . no
H18 C18 H18' 108.00 . . no
C16 C18 H18 109.00 . . no
C16 C18 H18' 109.00 . . no
N11 C18 H18 109.00 . . no
H19 C19 H19' 109.00 . . no
N13 C19 H19 111.00 . . no
N13 C19 H19' 111.00 . . no
C110 C19 H19 111.00 . . no
C110 C19 H19' 111.00 . . no
O11 C121 C122 104.0(4) . . yes
C121 C122 C123 102.8(4) . . no
C122 C123 C124 104.6(5) . . no
O11 C124 C123 106.7(5) . . yes
C19 C110 H110' 111.00 . . no
C19 C110 H110 111.00 . . no
C111 C110 H110' 111.00 . . no
C111 C110 H110 111.00 . . no
H110' C110 H110 109.00 . . no
C110 C111 H111' 111.00 . . no
C110 C111 H111 111.00 . . no
C112 C111 H111' 111.00 . . no
C112 C111 H111 111.00 . . no
H111' C111 H111 109.00 . . no
N13 C112 H112' 110.00 . . no
N13 C112 H112 110.00 . . no
C111 C112 H112' 110.00 . . no
C111 C112 H112 110.00 . . no
H112' C112 H112 109.00 . . no
Sc1 C113 H113' 98.00 . . no
Sc1 C113 H113 98.00 . . no
Si11 C113 H113' 98.00 . . no
Si11 C113 H113 98.00 . . no
H113' C113 H113 104.00 . . no
Si11 C114 H114' 109.00 . . no
Si11 C114 H114" 109.00 . . no
Si11 C114 H114 109.00 . . no
H114' C114 H114" 110.00 . . no
H114' C114 H114 109.00 . . no
H114" C114 H114 110.00 . . no
Si11 C115 H115' 109.00 . . no
Si11 C115 H115" 109.00 . . no
Si11 C115 H115 109.00 . . no
H115' C115 H115" 109.00 . . no
H115' C115 H115 110.00 . . no
H115" C115 H115 109.00 . . no
Si11 C116 H116' 110.00 . . no
Si11 C116 H116" 109.00 . . no
Si11 C116 H116 109.00 . . no
H116' C116 H116" 110.00 . . no
H116' C116 H116 109.00 . . no
H116" C116 H116 109.00 . . no
Sc1 C117 H117' 105.00 . . no
Sc1 C117 H117 105.00 . . no
Si12 C117 H117' 105.00 . . no
Si12 C117 H117 105.00 . . no
H117' C117 H117 106.00 . . no
Si12 C118 H118' 109.00 . . no
Si12 C118 H118" 109.00 . . no
Si12 C118 H118 110.00 . . no
H118' C118 H118" 109.00 . . no
H118' C118 H118 110.00 . . no
H118" C118 H118 109.00 . . no
Si12 C119 H119' 109.00 . . no
Si12 C119 H119" 109.00 . . no
Si12 C119 H119 109.00 . . no
H119' C119 H119" 109.00 . . no
H119' C119 H119 109.00 . . no
H119" C119 H119 110.00 . . no
Si12 C120 H120' 110.00 . . no
Si12 C120 H120" 109.00 . . no
Si12 C120 H120 110.00 . . no
H120' C120 H120" 109.00 . . no
H120' C120 H120 109.00 . . no
H120" C120 H120 109.00 . . no
O11 C121 H121' 111.00 . . no
O11 C121 H121 111.00 . . no
C122 C121 H121' 111.00 . . no
C122 C121 H121 111.00 . . no
H121' C121 H121 109.00 . . no
C22 C21 C26 115.7(5) . . no
C22 C21 B2 119.1(5) . . yes
C26 C21 B2 125.0(4) . . yes
C123 C122 H122 111.00 . . no
H122' C122 H122 109.00 . . no
C121 C122 H122' 111.00 . . no
C121 C122 H122 111.00 . . no
C123 C122 H122' 111.00 . . no
C21 C22 C23 122.3(6) . . no
C122 C123 H123 111.00 . . no
C124 C123 H123' 111.00 . . no
C122 C123 H123' 111.00 . . no
C22 C23 C24 120.1(5) . . no
H123' C123 H123 109.00 . . no
C124 C123 H123 111.00 . . no
H124' C124 H124 109.00 . . no
C123 C124 H124 110.00 . . no
O11 C124 H124' 110.00 . . no
O11 C124 H124 110.00 . . no
C123 C124 H124' 110.00 . . no
C23 C24 C25 119.4(5) . . no
C24 C25 C26 120.2(5) . . no
C21 C26 C25 122.3(5) . . no
C28 C27 C212 114.4(5) . . no
C28 C27 B2 122.7(4) . . yes
C212 C27 B2 122.8(5) . . yes
C27 C28 C29 122.9(5) . . no
C28 C29 C210 120.3(6) . . no
C21 C22 H22 119.00 . . no
C23 C22 H22 119.00 . . no
C22 C23 H23 120.00 . . no
C24 C23 H23 120.00 . . no
C23 C24 H24 120.00 . . no
C25 C24 H24 120.00 . . no
C24 C25 H25 120.00 . . no
C26 C25 H25 120.00 . . no
C21 C26 H26 119.00 . . no
C25 C26 H26 119.00 . . no
C29 C28 H28 119.00 . . no
C27 C28 H28 119.00 . . no
C28 C29 H29 120.00 . . no
C210 C29 H29 120.00 . . no
C29 C210 C211 118.3(6) . . no
C210 C211 C212 121.2(6) . . no
C27 C212 C211 122.8(6) . . no
C214 C213 C218 113.3(5) . . no
C218 C213 B2 120.5(4) . . yes
C214 C213 B2 126.2(5) . . yes
C213 C214 C215 123.7(5) . . no
C214 C215 C216 119.9(5) . . no
C215 C216 C217 119.2(5) . . no
C216 C217 C218 119.9(6) . . no
C213 C218 C217 123.9(5) . . no
C220 C219 B2 126.0(5) . . yes
C220 C219 C224 113.3(5) . . no
C224 C219 B2 120.7(5) . . yes
C219 C220 C221 123.8(5) . . no
C220 C221 C222 120.1(6) . . no
C221 C222 C223 118.3(6) . . no
C222 C223 C224 119.7(5) . . no
C219 C224 C223 124.7(5) . . no
C43 C42 C44 124.6(12) . . no
C41 C42 C43 116.6(10) . . no
C41 C42 C44 118.8(12) . . no
C42 C43 C44 116.3(10) . 2_555 no
C42 C44 C43 119.1(13) . 2_555 no
C211 C210 H210 121.00 . . no
C29 C210 H210 121.00 . . no
C210 C211 H211 119.00 . . no
C212 C211 H211 119.00 . . no
C211 C212 H212 119.00 . . no
C27 C212 H212 119.00 . . no
C213 C214 H214 118.00 . . no
C215 C214 H214 118.00 . . no
C216 C215 H215 120.00 . . no
C214 C215 H215 120.00 . . no
C217 C216 H216 120.00 . . no
C215 C216 H216 120.00 . . no
C216 C217 H217 120.00 . . no
C218 C217 H217 120.00 . . no
C213 C218 H218 118.00 . . no
C217 C218 H218 118.00 . . no
C219 C220 H220 118.00 . . no
C221 C220 H220 118.00 . . no
C222 C221 H221 120.00 . . no
C220 C221 H221 120.00 . . no
C221 C222 H222 121.00 . . no
C223 C222 H222 121.00 . . no
C224 C223 H223 120.00 . . no
C222 C223 H223 120.00 . . no
C219 C224 H224 118.00 . . no
C223 C224 H224 118.00 . . no
C42 C41 H41 110.00 . . no
C42 C41 H41" 109.00 . . no
H41 C41 H41' 110.00 . . no
H41 C41 H41" 109.00 . . no
H41 C41 H42 106.00 . . no
H41' C41 H41" 109.00 . . no
C42 C41 H41' 109.00 . . no
H41" C41 H42 111.00 . . no
H41' C41 H42 111.00 . . no
C43 C42 H42 118.00 . . no
C44 C42 H42 117.00 . . no
C44 C43 H43 122.00 2_555 . no
C42 C43 H43 122.00 . . no
C43 C44 H44 121.00 2_555 . no
C42 C44 H44 120.00 . . no
C31 C32 C33 120.5(8) . . no
C33 C32 C37 118.8(8) . . no
C31 C32 C37 120.7(9) . . no
C32 C33 C34 121.9(8) . . no
C33 C34 C35 120.3(9) . . no
C34 C35 C36 120.0(10) . . no
C35 C36 C37 120.6(9) . . no
C32 C37 C36 118.3(9) . . no
C32 C31 H31" 110.00 . . no
H31 C31 H31' 109.00 . . no
H31 C31 H31" 109.00 . . no
H31' C31 H31" 109.00 . . no
C32 C31 H31' 110.00 . . no
C32 C31 H31 109.00 . . no
C34 C33 H33 119.00 . . no
C32 C33 H33 119.00 . . no
C35 C34 H34 120.00 . . no
C33 C34 H34 120.00 . . no
C34 C35 H35 120.00 . . no
C36 C35 H35 120.00 . . no
C37 C36 H36 120.00 . . no
C35 C36 H36 120.00 . . no
C32 C37 H37 121.00 . . no
C36 C37 H37 121.00 . . no
C21 B2 C213 110.2(4) . . yes
C21 B2 C219 109.4(4) . . yes
C21 B2 C27 107.1(4) . . yes
C27 B2 C219 111.8(4) . . yes
C213 B2 C219 108.5(4) . . yes
C27 B2 C213 109.9(4) . . yes

loop_
_geom_bond_atom_site_label_1
_geom_bond_atom_site_label_2
_geom_bond_distance
_geom_bond_site_symmetry_2
_geom_bond_publ_flag
Sc1 O11 2.219(4) . yes
Sc1 N11 2.441(4) . yes
Sc1 N12 2.460(5) . yes
Sc1 N13 2.396(5) . yes
Sc1 C113 2.236(5) . yes
Sc1 C117 2.289(6) . yes
Si11 C113 1.856(5) . yes
Si11 C114 1.880(6) . yes
Si11 C115 1.877(7) . yes
Si11 C116 1.890(7) . yes
Si12 C117 1.852(5) . yes
Si12 C118 1.901(6) . yes
Si12 C119 1.891(6) . yes
Si12 C120 1.888(6) . yes
O11 C121 1.464(6) . yes
O11 C124 1.465(7) . yes
N11 C11 1.495(7) . yes
N11 C12 1.496(7) . yes
N11 C18 1.506(7) . yes
N12 C13 1.495(7) . yes
N12 C14 1.506(7) . yes
N12 C15 1.508(7) . yes
N13 C16 1.519(7) . yes
N13 C19 1.513(8) . yes
N13 C112 1.518(7) . yes
C12 C13 1.540(7) . no
C15 C16 1.538(8) . no
C16 C17 1.545(8) . no
C16 C18 1.525(8) . no
C19 C110 1.514(9) . no
C110 C111 1.538(9) . no
C111 C112 1.552(9) . no
C11 H11 0.9800 . no
C11 H11' 0.9800 . no
C11 H11" 0.9800 . no
C12 H12' 0.9900 . no
C12 H12 0.9900 . no
C13 H13 0.9900 . no
C13 H13' 0.9900 . no
C14 H14 0.9800 . no
C14 H14' 0.9800 . no
C14 H14" 0.9800 . no
C15 H15' 0.9900 . no
C15 H15 0.9900 . no
C17 H17' 0.9800 . no
C17 H17" 0.9800 . no
C17 H17 0.9800 . no
C18 H18 0.9900 . no
C18 H18' 0.9900 . no
C19 H19 0.9900 . no
C19 H19' 0.9900 . no
C121 C122 1.504(8) . no
C122 C123 1.533(8) . no
C123 C124 1.528(9) . no
C110 H110' 0.9900 . no
C110 H110 0.9900 . no
C111 H111' 0.9900 . no
C111 H111 0.9900 . no
C112 H112' 0.9900 . no
C112 H112 0.9900 . no
C113 H113' 0.9900 . no
C113 H113 0.9900 . no
C114 H114' 0.9800 . no
C114 H114" 0.9800 . no
C114 H114 0.9800 . no
C115 H115' 0.9800 . no
C115 H115" 0.9800 . no
C115 H115 0.9800 . no
C116 H116' 0.9800 . no
C116 H116" 0.9800 . no
C116 H116 0.9800 . no
C117 H117' 0.9900 . no
C117 H117 0.9900 . no
C118 H118' 0.9800 . no
C118 H118" 0.9800 . no
C118 H118 0.9800 . no
C119 H119' 0.9800 . no
C119 H119" 0.9800 . no
C119 H119 0.9800 . no
C120 H120' 0.9800 . no
C120 H120" 0.9800 . no
C120 H120 0.9800 . no
C121 H121' 0.9900 . no
C121 H121 0.9900 . no
C21 C26 1.393(8) . no
C21 B2 1.662(8) . yes
C21 C22 1.415(7) . no
C22 C23 1.386(8) . no
C122 H122' 0.9900 . no
C122 H122 0.9900 . no
C123 H123 0.9900 . no
C23 C24 1.375(8) . no
C123 H123' 0.9900 . no
C124 H124 0.9900 . no
C124 H124' 0.9900 . no
C24 C25 1.385(8) . no
C25 C26 1.392(8) . no
C27 C28 1.412(8) . no
C27 B2 1.681(8) . yes
C27 C212 1.416(7) . no
C28 C29 1.410(8) . no
C29 C210 1.386(9) . no
C22 H22 0.9500 . no
C23 H23 0.9500 . no
C24 H24 0.9500 . no
C25 H25 0.9500 . no
C26 H26 0.9500 . no
C28 H28 0.9500 . no
C29 H29 0.9500 . no
C210 C211 1.388(9) . no
C211 C212 1.389(8) . no
C213 C218 1.423(8) . no
C213 C214 1.394(8) . no
C213 B2 1.665(8) . yes
C214 C215 1.405(8) . no
C215 C216 1.388(8) . no
C216 C217 1.369(9) . no
C217 C218 1.394(8) . no
C219 C220 1.408(8) . no
C219 C224 1.409(7) . no
C219 B2 1.656(8) . yes
C220 C221 1.400(9) . no
C221 C222 1.399(8) . no
C222 C223 1.394(9) . no
C223 C224 1.393(8) . no
C41 C42 1.499(18) . no
C42 C43 1.36(2) . no
C42 C44 1.352(14) . no
C43 C44 1.36(2) 2_555 no
C210 H210 0.9500 . no
C211 H211 0.9500 . no
C212 H212 0.9500 . no
C214 H214 0.9500 . no
C215 H215 0.9500 . no
C216 H216 0.9500 . no
C217 H217 0.9500 . no
C218 H218 0.9500 . no
C220 H220 0.9500 . no
C221 H221 0.9500 . no
C222 H222 0.9500 . no
C223 H223 0.9500 . no
C224 H224 0.9500 . no
C41 H41 0.9800 . no
C41 H41' 0.9800 . no
C41 H41" 0.9800 . no
C41 H42 0.5100 . no
C42 H42 0.9900 . no
C43 H43 0.9500 . no
C44 H44 0.9500 . no
C31 C32 1.487(12) . no
C32 C33 1.365(12) . no
C32 C37 1.388(13) . no
C33 C34 1.348(13) . no
C34 C35 1.391(15) . no
C35 C36 1.314(15) . no
C36 C37 1.442(16) . no
C31 H31 0.9800 . no
C31 H31' 0.9800 . no
C31 H31" 0.9800 . no
C33 H33 0.9500 . no
C34 H34 0.9500 . no
C35 H35 0.9500 . no
C36 H36 0.9500 . no
C37 H37 0.9500 . no

loop_
_geom_contact_atom_site_label_1
_geom_contact_atom_site_label_2
_geom_contact_distance
_geom_contact_site_symmetry_2
_geom_contact_publ_flag
Sc1 H110 3.4200 . no
Si11 H112' 3.3000 . no
Si11 H121 3.3200 . no
Si12 H113' 3.4200 . no
O11 N11 3.247(5) . no
O11 C12 3.161(6) . no
O11 C13 3.389(6) . no
O11 C113 3.226(6) . no
O11 C117 3.289(7) . no
O11 H12 2.6400 . no
N11 O11 3.247(5) . no
N11 N12 2.709(6) . no
N11 N13 2.902(6) . no
N11 C13 2.507(7) . no
N11 C15 3.057(8) . no
N11 C16 2.526(7) . no
N11 C112 3.389(8) . no
N12 N11 2.709(6) . no
N12 N13 3.033(6) . no
N12 C12 2.536(7) . no
N12 C16 2.551(7) . no
N12 C18 2.990(7) . no
N12 C117 3.391(7) . no
N13 N11 2.902(6) . no
N13 N12 3.033(6) . no
N13 C15 2.472(8) . no
N13 C18 2.455(7) . no
C12 C213 3.563(8) 1_455 no
C12 C214 3.541(8) 1_455 no
C17 C28 3.500(8) 2_666 no
C22 C28 3.319(7) . no
C22 C224 3.327(9) . no
C26 C218 3.443(8) . no
C28 C22 3.319(7) . no
C28 C17 3.500(8) 2_666 no
C32 C114 3.583(11) . no
C33 C41 3.423(15) 1_565 no
C34 C41 3.439(17) 1_565 no
C41 C34 3.439(17) 1_545 no
C41 C116 3.566(17) 2_555 no
C41 C33 3.423(15) 1_545 no
C113 C121 3.415(8) . no
C113 C112 3.358(8) . no
C113 C117 3.472(7) . no
C13 H18 2.9100 . no
C113 O11 3.226(6) . no
C113 Si12 3.918(6) . no
C114 C32 3.583(11) . no
C14 H117' 2.8400 . no
C15 H19 2.8500 . no
C116 C41 3.566(17) 2_555 no
C117 C113 3.472(7) . no
C17 H112 2.6900 . no
C117 C19 3.547(8) . no
C117 N12 3.391(7) . no
C17 H19' 2.5900 . no
C117 O11 3.289(7) . no
C117 C14 3.400(7) . no
C18 H112' 2.9000 . no
C18 H112 2.8000 . no
C19 H117 2.8800 . no
C19 H17 2.8500 . no
C19 H15 2.6100 . no
C19 H17" 3.1000 . no
C21 H28 2.5100 . no
C21 H218 3.0900 . no
C21 H224 2.8300 . no
C22 H28 2.6900 . no
C23 H29 3.0100 2_666 no
C23 H123' 3.0400 2_656 no
C24 H120 3.0400 2_656 no
C24 H118" 3.0800 2_656 no
C24 H124' 2.9800 2_656 no
C25 H15 3.0300 . no
C25 H124' 2.8800 2_656 no
C26 H19 3.0600 . no
C26 H14" 3.0300 2_656 no
C27 H220 2.7600 . no
C27 H214 2.6800 . no
C28 H19' 2.8700 . no
C29 H17 2.9700 2_666 no
C32 H114 2.9300 . no
C32 H41 2.9200 1_565 no
C33 H41 2.7400 1_565 no
C34 H41 3.0900 1_565 no
C34 H41" 2.9500 1_565 no
C35 H41" 2.8500 1_565 no
C36 H41" 3.0700 1_565 no
C41 H223 2.9900 2_656 no
C42 H122' 3.0300 2_555 no
C42 H122' 2.9600 . no
C43 H216 2.9800 1_455 no
C43 H119' 3.0200 1_455 no
C43 H122' 2.9300 2_555 no
C44 H122' 2.8700 . no
C111 H113 2.9900 . no
C212 C220 3.309(8) . no
C112 H18' 2.5500 . no
C112 H113 3.0500 . no
C112 H17" 2.7200 . no
C212 C214 3.204(8) . no
C113 H112' 2.7200 . no
C113 H119 3.0300 . no
C213 C12 3.563(8) 1_655 no
C113 H121 2.7500 . no
C214 C212 3.204(8) . no
C114 H112' 2.8200 . no
C214 C12 3.541(8) 1_655 no
C115 H23 3.0200 1_554 no
C116 H41 2.9900 2_555 no
C116 H121 2.7500 . no
C117 H19 2.9600 . no
C117 H14' 2.9500 . no
C117 H124' 3.0500 . no
C117 H110 3.0900 . no
C218 C224 3.294(8) . no
C218 C26 3.443(8) . no
C119 H110 2.9500 . no
C220 C212 3.309(8) . no
C121 H12 2.9200 . no
C121 H113' 3.0800 . no
C121 H11 2.9200 . no
C124 H14" 3.0300 . no
C224 C218 3.294(8) . no
C224 C22 3.327(9) . no
C212 H214 2.5800 . no
C212 H220 2.6200 . no
C213 H12' 2.8500 1_655 no
C213 H26 2.7300 . no
C214 H12' 2.9400 1_655 no
C214 H212 2.9500 . no
C215 H12 2.9600 1_655 no
C215 H119" 3.0900 . no
C216 H118 3.0400 . no
C216 H12 2.9800 1_655 no
C216 H43 3.0400 1_655 no
C218 H26 2.9900 . no
C218 H224 2.9400 . no
C219 H22 2.7400 . no
C219 H218 3.0200 . no
C220 H18 2.9900 1_655 no
C220 H212 3.0300 . no
C221 H18 3.0500 1_655 no
C222 H15' 3.0600 1_655 no
C223 H13 3.0900 1_655 no
C223 H41" 2.9800 2_656 no
C224 H218 2.7300 . no
C224 H22 3.0200 . no
C224 H217 3.0700 2_756 no
H110' H214 2.5400 . no
H112' H18' 2.4700 . no
H112' Si11 3.3000 . no
H112' H114 2.5300 . no
H112' H11' 2.4600 . no
H112' C113 2.7200 . no
H112' C114 2.8200 . no
H112' C18 2.9000 . no
H112' H114" 2.5300 . no
H113' H121 2.4800 . no
H113' C121 3.0800 . no
H113' H120" 2.4600 . no
H113' Si12 3.4200 . no
H114" H112' 2.5300 . no
H114" H111 2.5800 . no
H115' H210 2.5900 2_665 no
H115' H23 2.4700 1_554 no
H116" H41 2.5500 2_555 no
H116" H121 2.4300 . no
H11 H12 2.3400 . no
H11 H121 2.5600 . no
H11 C121 2.9200 . no
H11' H18' 2.2600 . no
H11' H112' 2.4600 . no
H11' H114 2.3200 . no
H11" H18' 2.5300 . no
H11" H12' 2.3900 . no
H117' C14 2.8400 . no
H117' H124' 2.4100 . no
H117' H14' 2.4500 . no
H12 C215 2.9600 1_455 no
H12 C216 2.9800 1_455 no
H12 O11 2.6400 . no
H12 H11 2.3400 . no
H12 C121 2.9200 . no
H12 H121' 2.4400 . no
H12' H11" 2.3900 . no
H12' C214 2.9400 1_455 no
H12' H18 2.2500 . no
H12' C213 2.8500 1_455 no
H118' H41' 2.4100 1_655 no
H118' H43 2.6000 1_655 no
H13 H14 2.6000 . no
H13 C223 3.0900 1_455 no
H13 H15' 2.0900 . no
H13' H14" 2.2800 . no
H13' H14 2.5700 . no
H13' H124 2.5100 . no
H118" C24 3.0800 2_656 no
H118" H24 2.3700 2_656 no
H14 H13 2.6000 . no
H14 H15' 2.5700 . no
H14 H13' 2.5700 . no
H14' H15 2.2200 . no
H14' H25 2.5500 . no
H14' H117' 2.4500 . no
H14' C117 2.9500 . no
H14" H13' 2.2800 . no
H14" C124 3.0300 . no
H14" C26 3.0300 2_656 no
H119' C43 3.0200 1_655 no
H15 H17 2.4200 . no
H15 H25 2.5800 . no
H15 H14' 2.2200 . no
H15 C19 2.6100 . no
H15 H19 2.2300 . no
H15 C25 3.0300 . no
H15' C222 3.0600 1_455 no
H15' H17' 2.5400 . no
H15' H13 2.0900 . no
H15' H14 2.5700 . no
H119" H110 2.4800 . no
H119" C215 3.0900 . no
H17 C19 2.8500 . no
H17 H19' 2.2100 . no
H17 H15 2.4200 . no
H17 C29 2.9700 2_666 no
H17' H15' 2.5400 . no
H17' H221 2.4700 1_455 no
H17' H18 2.3600 . no
H17" H112 2.0600 . no
H17" C19 3.1000 . no
H17" H18' 2.6000 . no
H17" C112 2.7200 . no
H120" H113' 2.4600 . no
H120" H122 2.5100 . no
H18 C13 2.9100 . no
H18 C221 3.0500 1_455 no
H18 C220 2.9900 1_455 no
H18 H12' 2.2500 . no
H18 H17' 2.3600 . no
H18' H112 2.2400 . no
H18' H17" 2.6000 . no
H18' H112' 2.4700 . no
H18' H11" 2.5300 . no
H18' H11' 2.2600 . no
H18' C112 2.5500 . no
H121' H12 2.4400 . no
H19 C26 3.0600 . no
H19 C15 2.8500 . no
H19 H15 2.2300 . no
H19 C117 2.9600 . no
H19 H117 2.1600 . no
H19' H17 2.2100 . no
H19' H28 2.5800 . no
H19' C28 2.8700 . no
H19' C17 2.5900 . no
H122' C42 2.9600 . no
H122' C44 2.8700 . no
H122' C43 2.9300 2_555 no
H122' C42 3.0300 2_555 no
H123' C23 3.0400 2_656 no
H124' C24 2.9800 2_656 no
H124' H117' 2.4100 . no
H124' C117 3.0500 . no
H124' C25 2.8800 2_656 no
H22 C219 2.7400 . no
H22 H35 2.4000 2_666 no
H22 C224 3.0200 . no
H23 H115' 2.4700 1_556 no
H23 C115 3.0200 1_556 no
H24 H120 2.5900 2_656 no
H24 H118" 2.3700 2_656 no
H25 H14' 2.5500 . no
H25 H15 2.5800 . no
H26 C218 2.9900 . no
H26 C213 2.7300 . no
H28 C21 2.5100 . no
H28 H19' 2.5800 . no
H28 C22 2.6900 . no
H29 C23 3.0100 2_666 no
H31 H33 2.4400 . no
H31' H37 2.4200 . no
H31" H215 2.5900 2_665 no
H33 H31 2.4400 . no
H34 H211 2.4300 1_455 no
H35 H22 2.4000 2_666 no
H37 H31' 2.4200 . no
H41 C34 3.0900 1_545 no
H41 C32 2.9200 1_545 no
H41 H116" 2.5500 2_555 no
H41 C33 2.7400 1_545 no
H41 H44 2.4200 . no
H41 C116 2.9900 2_555 no
H41' H118' 2.4100 1_455 no
H41' H43 2.3000 . no
H41" C34 2.9500 1_545 no
H41" C36 3.0700 1_545 no
H41" C35 2.8500 1_545 no
H41" H223 2.4600 2_656 no
H41" C223 2.9800 2_656 no
H43 H216 2.3900 1_455 no
H43 H118' 2.6000 1_455 no
H43 C216 3.0400 1_455 no
H43 H41' 2.3000 . no
H44 H41 2.4200 . no
H44 H215 2.5500 2_655 no
H110 C117 3.0900 . no
H110 C119 2.9500 . no
H110 H119" 2.4800 . no
H110 Sc1 3.4200 . no
H111 H113 2.5100 . no
H111 H114" 2.5800 . no
H112 C18 2.8000 . no
H112 C17 2.6900 . no
H112 H17" 2.0600 . no
H112 H18' 2.2400 . no
H113 H119 2.3400 . no
H113 C111 2.9900 . no
H113 C112 3.0500 . no
H113 H111 2.5100 . no
H114 H112' 2.5300 . no
H114 H11' 2.3200 . no
H114 C32 2.9300 . no
H116 H121 2.4600 . no
H117 C19 2.8800 . no
H117 H19 2.1600 . no
H118 C216 3.0400 . no
H119 C113 3.0300 . no
H119 H113 2.3400 . no
H120 C24 3.0400 2_656 no
H120 H24 2.5900 2_656 no
H121 H116" 2.4300 . no
H121 H113' 2.4800 . no
H121 C113 2.7500 . no
H121 Si11 3.3200 . no
H121 C116 2.7500 . no
H121 H11 2.5600 . no
H121 H116 2.4600 . no
H122 H120" 2.5100 . no
H123 H224 2.5900 2_656 no
H124 H13' 2.5100 . no
H210 H115' 2.5900 2_665 no
H211 H34 2.4300 1_655 no
H212 C214 2.9500 . no
H212 H214 2.4700 . no
H212 H220 2.3900 . no
H212 C220 3.0300 . no
H214 H110' 2.5400 . no
H214 H212 2.4700 . no
H214 C27 2.6800 . no
H214 C212 2.5800 . no
H215 H44 2.5500 2_655 no
H215 H31" 2.5900 2_665 no
H216 C43 2.9800 1_655 no
H216 H223 2.5400 2_756 no
H216 H43 2.3900 1_655 no
H217 C224 3.0700 2_756 no
H217 H218 2.5600 2_756 no
H218 C224 2.7300 . no
H218 C219 3.0200 . no
H218 C21 3.0900 . no
H218 H224 2.1800 . no
H218 H217 2.5600 2_756 no
H220 C27 2.7600 . no
H220 C212 2.6200 . no
H220 H212 2.3900 . no
H220 H221 2.3600 2_766 no
H221 H17' 2.4700 1_655 no
H221 H220 2.3600 2_766 no
H223 C41 2.9900 2_656 no
H223 H41" 2.4600 2_656 no
H223 H216 2.5400 2_756 no
H224 C21 2.8300 . no
H224 C218 2.9400 . no
H224 H218 2.1800 . no
H224 H123 2.5900 2_656 no

loop_
_geom_torsion_atom_site_label_1
_geom_torsion_atom_site_label_2
_geom_torsion_atom_site_label_3
_geom_torsion_atom_site_label_4
_geom_torsion
_geom_torsion_site_symmetry_3
_geom_torsion_site_symmetry_4
_geom_torsion_publ_flag
N11 Sc1 O11 C121 69.2(3) . . no
N11 Sc1 O11 C124 -120.9(4) . . no
N12 Sc1 O11 C121 136.3(3) . . no
N12 Sc1 O11 C124 -53.8(4) . . no
C113 Sc1 O11 C121 -32.3(4) . . no
C113 Sc1 O11 C124 137.7(4) . . no
C117 Sc1 O11 C121 -132.7(3) . . no
C117 Sc1 O11 C124 37.3(4) . . no
O11 Sc1 N11 C11 -75.9(3) . . no
O11 Sc1 N11 C12 42.1(3) . . no
O11 Sc1 N11 C18 160.9(3) . . no
N12 Sc1 N11 C11 -166.1(4) . . no
N12 Sc1 N11 C12 -48.0(3) . . no
N12 Sc1 N11 C18 70.8(3) . . no
N13 Sc1 N11 C11 111.2(4) . . no
N13 Sc1 N11 C12 -130.8(3) . . no
N13 Sc1 N11 C18 -12.0(3) . . no
C113 Sc1 N11 C11 16.5(4) . . no
C113 Sc1 N11 C12 134.6(3) . . no
C113 Sc1 N11 C18 -106.7(4) . . no
C117 Sc1 N11 C11 -171.4(5) . . no
C117 Sc1 N11 C12 -53.4(6) . . no
C117 Sc1 N11 C18 65.4(6) . . no
O11 Sc1 N12 C13 -48.5(3) . . no
O11 Sc1 N12 C14 76.1(4) . . no
O11 Sc1 N12 C15 -165.9(3) . . no
N11 Sc1 N12 C13 39.8(3) . . no
N11 Sc1 N12 C14 164.4(4) . . no
N11 Sc1 N12 C15 -77.6(3) . . no
N13 Sc1 N12 C13 117.3(3) . . no
N13 Sc1 N12 C14 -118.1(4) . . no
N13 Sc1 N12 C15 -0.1(3) . . no
C117 Sc1 N12 C13 -142.2(4) . . no
C117 Sc1 N12 C14 -17.6(4) . . no
C117 Sc1 N12 C15 100.4(3) . . no
N11 Sc1 N13 C16 39.1(3) . . no
N11 Sc1 N13 C19 161.7(4) . . no
N11 Sc1 N13 C112 -81.2(3) . . no
N12 Sc1 N13 C16 -30.5(3) . . no
N12 Sc1 N13 C19 92.2(4) . . no
N12 Sc1 N13 C112 -150.7(4) . . no
C113 Sc1 N13 C16 138.9(3) . . no
C113 Sc1 N13 C19 -98.4(4) . . no
C113 Sc1 N13 C112 18.7(4) . . no
C117 Sc1 N13 C16 -119.2(3) . . no
C117 Sc1 N13 C19 3.5(4) . . no
C117 Sc1 N13 C112 120.6(3) . . no
O11 Sc1 C113 Si11 84.6(7) . . no
N11 Sc1 C113 Si11 -4.1(7) . . no
N13 Sc1 C113 Si11 -79.0(7) . . no
C117 Sc1 C113 Si11 178.9(7) . . no
O11 Sc1 C117 Si12 77.0(3) . . no
N11 Sc1 C117 Si12 171.4(3) . . no
N12 Sc1 C117 Si12 166.5(3) . . no
N13 Sc1 C117 Si12 -116.2(3) . . no
C113 Sc1 C117 Si12 -16.5(4) . . no
C114 Si11 C113 Sc1 54.6(8) . . no
C115 Si11 C113 Sc1 172.1(7) . . no
C116 Si11 C113 Sc1 -67.4(8) . . no
C118 Si12 C117 Sc1 -176.2(3) . . no
C119 Si12 C117 Sc1 63.4(4) . . no
C120 Si12 C117 Sc1 -57.3(4) . . no
Sc1 O11 C121 C122 134.4(3) . . no
C124 O11 C121 C122 -37.5(5) . . no
Sc1 O11 C124 C123 -150.7(4) . . no
C121 O11 C124 C123 20.6(6) . . no
Sc1 N11 C12 C13 51.7(4) . . no
C11 N11 C12 C13 175.5(4) . . no
C18 N11 C12 C13 -66.2(5) . . no
Sc1 N11 C18 C16 -18.3(5) . . no
C11 N11 C18 C16 -145.5(5) . . no
C12 N11 C18 C16 97.6(5) . . no
Sc1 N12 C13 C12 -26.1(5) . . no
C14 N12 C13 C12 -156.5(4) . . no
C15 N12 C13 C12 88.3(5) . . no
Sc1 N12 C15 C16 32.7(5) . . no
C13 N12 C15 C16 -85.3(6) . . no
C14 N12 C15 C16 158.6(5) . . no
Sc1 N13 C16 C15 58.2(4) . . no
Sc1 N13 C16 C17 177.0(4) . . no
Sc1 N13 C16 C18 -63.2(4) . . no
C19 N13 C16 C15 -65.1(6) . . no
C19 N13 C16 C17 53.7(6) . . no
C19 N13 C16 C18 173.6(4) . . no
C112 N13 C16 C15 176.3(5) . . no
C112 N13 C16 C17 -64.9(6) . . no
C112 N13 C16 C18 54.9(6) . . no
Sc1 N13 C19 C110 81.5(5) . . no
C16 N13 C19 C110 -162.4(5) . . no
C112 N13 C19 C110 -38.9(6) . . no
Sc1 N13 C112 C111 -99.8(4) . . no
C16 N13 C112 C111 147.1(4) . . no
C19 N13 C112 C111 23.4(5) . . no
N11 C12 C13 N12 -17.0(6) . . no
N12 C15 C16 N13 -66.1(6) . . no
N12 C15 C16 C17 171.2(5) . . no
N12 C15 C16 C18 52.2(7) . . no
N13 C16 C18 N11 56.8(6) . . no
C15 C16 C18 N11 -61.7(6) . . no
C17 C16 C18 N11 180.0(5) . . no
N13 C19 C110 C111 39.1(6) . . no
C26 C21 C22 C23 -2.4(8) . . no
B2 C21 C22 C23 172.7(5) . . no
C22 C21 C26 C25 2.2(8) . . no
B2 C21 C26 C25 -172.5(5) . . no
C22 C21 B2 C27 -78.3(6) . . no
C22 C21 B2 C213 162.2(5) . . no
C22 C21 B2 C219 43.0(7) . . no
C26 C21 B2 C27 96.3(6) . . no
C26 C21 B2 C213 -23.3(7) . . no
C26 C21 B2 C219 -142.4(5) . . no
C21 C22 C23 C24 1.6(9) . . no
C22 C23 C24 C25 -0.6(9) . . no
C23 C24 C25 C26 0.5(9) . . no
C24 C25 C26 C21 -1.4(9) . . no
C212 C27 C28 C29 0.5(8) . . no
B2 C27 C28 C29 -178.1(5) . . no
C28 C27 B2 C21 2.4(7) . . no
C28 C27 B2 C213 122.1(5) . . no
C28 C27 B2 C219 -117.4(5) . . no
C212 C27 B2 C21 -176.1(5) . . no
C212 C27 B2 C213 -56.4(7) . . no
C212 C27 B2 C219 64.2(6) . . no
C28 C27 C212 C211 -0.2(8) . . no
B2 C27 C212 C211 178.4(5) . . no
C27 C28 C29 C210 -1.1(9) . . no
C28 C29 C210 C211 1.4(9) . . no
C29 C210 C211 C212 -1.1(9) . . no
C210 C211 C212 C27 0.5(9) . . no
C218 C213 C214 C215 -3.5(8) . . no
B2 C213 C214 C215 176.6(5) . . no
C214 C213 C218 C217 4.0(8) . . no
B2 C213 C218 C217 -176.1(5) . . no
C214 C213 B2 C21 117.6(6) . . no
C214 C213 B2 C27 -0.2(8) . . no
C214 C213 B2 C219 -122.8(6) . . no
C218 C213 B2 C21 -62.4(6) . . no
C218 C213 B2 C27 179.8(5) . . no
C218 C213 B2 C219 57.3(6) . . no
C213 C214 C215 C216 0.9(8) . . no
C214 C215 C216 C217 1.6(8) . . no
C215 C216 C217 C218 -1.1(9) . . no
C216 C217 C218 C213 -1.8(9) . . no
C224 C219 C220 C221 1.7(8) . . no
B2 C219 C220 C221 -179.3(5) . . no
C220 C219 C224 C223 -2.8(8) . . no
B2 C219 C224 C223 178.2(5) . . no
C220 C219 B2 C21 -132.6(5) . . no
C220 C219 B2 C27 -14.2(7) . . no
C220 C219 B2 C213 107.2(6) . . no
C224 C219 B2 C21 46.3(6) . . no
C224 C219 B2 C27 164.7(5) . . no
C224 C219 B2 C213 -73.9(6) . . no
C219 C220 C221 C222 0.1(9) . . no
C220 C221 C222 C223 -1.0(9) . . no
C221 C222 C223 C224 0.0(9) . . no
C222 C223 C224 C219 2.1(9) . . no
C41 C42 C43 C44 179.8(11) . 2_555 no
C44 C42 C43 C44 0.9(16) . 2_555 no
C41 C42 C44 C43 -179.9(11) . 2_555 no
C43 C42 C44 C43 -1.0(17) . 2_555 no
C42 C43 C44 C42 -0.9(15) 2_555 2_555 no
C31 C32 C33 C34 -179.3(8) . . no
C37 C32 C33 C34 0.5(12) . . no
C31 C32 C37 C36 179.6(8) . . no
C33 C32 C37 C36 -0.2(11) . . no
C32 C33 C34 C35 0.6(13) . . no
C33 C34 C35 C36 -2.0(15) . . no
C34 C35 C36 C37 2.4(15) . . no
C35 C36 C37 C32 -1.3(13) . . no
